data_7025783
loop_
_publ_author_name
'Copolovici, Dana'
'Bojan, Vilma R.'
'Ra\,t, Ciprian I'
'Silvestru, Anca'
'Breunig, Hans J.'
'Silvestru, Cristian'

_publ_section_title
;
 New chiral organoantimony(III) compounds containing intramolecular N
 --&gt; Sb interactions--solution behaviour and solid state structures.
;
_journal_issue 28
_journal_name_full 'Dalton transactions (Cambridge, England : 2003)'
_journal_page_first 6410
_journal_page_last 6418
_journal_paper_doi 10.1039/c003318a
_journal_volume 39
_journal_year 2010
_chemical_formula_moiety 'C18 H23 Br N Sb'
_chemical_formula_sum 'C18 H23 Br N Sb'
_chemical_formula_weight 455.03
_chemical_name_systematic
;
?
;
_space_group_IT_number 14
_symmetry_cell_setting monoclinic
_symmetry_space_group_name_Hall '-P 2yn'
_symmetry_space_group_name_H-M 'P 1 21/n 1'
_atom_sites_solution_hydrogens geom
_atom_sites_solution_primary direct
_atom_sites_solution_secondary difmap
_audit_creation_method SHELXL-97
_cell_angle_alpha 90.00
_cell_angle_beta 99.2650(10)
_cell_angle_gamma 90.00
_cell_formula_units_Z 4
_cell_length_a 8.8931(5)
_cell_length_b 9.5876(6)
_cell_length_c 21.2914(13)
_cell_measurement_reflns_used 6781
_cell_measurement_temperature 297(2)
_cell_measurement_theta_max 28.14
_cell_measurement_theta_min 2.33
_cell_volume 1791.70(19)
_computing_cell_refinement 'Bruker SMART'
_computing_data_collection 'Bruker SMART'
_computing_data_reduction 'Bruker SAINT'
_computing_molecular_graphics 'Bruker SHELXTL'
_computing_publication_material 'Bruker SHELXTL'
_computing_structure_refinement 'Bruker SHELXTL'
_computing_structure_solution 'Bruker SHELXTL'
_diffrn_ambient_temperature 297(2)
_diffrn_measured_fraction_theta_full 0.999
_diffrn_measured_fraction_theta_max 0.999
_diffrn_measurement_device_type 'CCD area detector'
_diffrn_measurement_method 'phi and omega scans'
_diffrn_radiation_monochromator graphite
_diffrn_radiation_source 'fine-focus sealed tube'
_diffrn_radiation_type MoK\a
_diffrn_radiation_wavelength 0.71073
_diffrn_reflns_av_R_equivalents 0.0280
_diffrn_reflns_av_sigmaI/netI 0.0251
_diffrn_reflns_limit_h_max 11
_diffrn_reflns_limit_h_min -11
_diffrn_reflns_limit_k_max 11
_diffrn_reflns_limit_k_min -11
_diffrn_reflns_limit_l_max 26
_diffrn_reflns_limit_l_min -26
_diffrn_reflns_number 13934
_diffrn_reflns_theta_full 26.37
_diffrn_reflns_theta_max 26.37
_diffrn_reflns_theta_min 1.94
_exptl_absorpt_coefficient_mu 3.764
_exptl_absorpt_correction_T_max 0.3895
_exptl_absorpt_correction_T_min 0.276
_exptl_absorpt_correction_type multi-scan
_exptl_absorpt_process_details 'Bruker, 2001.'
_exptl_crystal_colour colourless
_exptl_crystal_density_diffrn 1.687
_exptl_crystal_density_method 'not measured'
_exptl_crystal_description block
_exptl_crystal_F_000 896
_exptl_crystal_size_max 0.36
_exptl_crystal_size_mid 0.33
_exptl_crystal_size_min 0.25
_refine_diff_density_max 0.881
_refine_diff_density_min -0.913
_refine_diff_density_rms 0.093
_refine_ls_extinction_method none
_refine_ls_goodness_of_fit_ref 1.154
_refine_ls_hydrogen_treatment constr
_refine_ls_matrix_type full
_refine_ls_number_parameters 195
_refine_ls_number_reflns 3656
_refine_ls_number_restraints 0
_refine_ls_restrained_S_all 1.154
_refine_ls_R_factor_all 0.0404
_refine_ls_R_factor_gt 0.0367
_refine_ls_shift/su_max 0.000
_refine_ls_shift/su_mean 0.000
_refine_ls_structure_factor_coef Fsqd
_refine_ls_weighting_details 'calc w=1/[\s^2^(Fo^2^)+(0.0358P)^2^+3.4761P] where P=(Fo^2^+2Fc^2^)/3'
_refine_ls_weighting_scheme calc
_refine_ls_wR_factor_gt 0.0872
_refine_ls_wR_factor_ref 0.0891
_reflns_number_gt 3419
_reflns_number_total 3656
_reflns_threshold_expression >2sigma(I)
_cod_data_source_file c003318a.txt
_cod_data_source_block 137rich
_cod_depositor_comments
;
The following automatic conversions were performed:

'_symmetry_cell_setting' value 'Monoclinic' changed to 'monoclinic'
according to /home/saulius/struct/CIF-dictionaries/cif_core.dic
dictionary named 'cif_core.dic' version 2.4.2 from 2011-04-26.

Automatic conversion script
Id: cif_fix_values 1891 2012-01-12 08:04:46Z andrius 
;
_cod_original_sg_symbol_H-M 'P2(1)/n '
_cod_database_code 7025783

loop_
_symmetry_equiv_pos_as_xyz
'x, y, z'
'-x+1/2, y+1/2, -z+1/2'
'-x, -y, -z'
'x-1/2, -y-1/2, z-1/2'

loop_
_atom_site_label
_atom_site_type_symbol
_atom_site_fract_x
_atom_site_fract_y
_atom_site_fract_z
_atom_site_U_iso_or_equiv
_atom_site_adp_type
_atom_site_occupancy
_atom_site_symmetry_multiplicity
_atom_site_calc_flag
_atom_site_refinement_flags
Br1 Br 0.36779(6) 0.55410(5) 0.15409(2) 0.05202(15) Uani 1 1 d .
C1 C 0.5408(5) 0.2198(5) 0.1601(2) 0.0382(9) Uani 1 1 d .
C2 C 0.5766(5) 0.0844(5) 0.1445(2) 0.0450(10) Uani 1 1 d .
C3 C 0.7253(6) 0.0358(6) 0.1612(3) 0.0607(14) Uani 1 1 d .
H3 H 0.7494 -0.0546 0.1505 0.073 Uiso 1 1 calc R
C4 C 0.8360(6) 0.1198(7) 0.1931(3) 0.0624(15) Uani 1 1 d .
H4 H 0.9346 0.0860 0.2043 0.075 Uiso 1 1 calc R
C5 C 0.8027(6) 0.2532(6) 0.2087(2) 0.0563(13) Uani 1 1 d .
H5 H 0.8789 0.3099 0.2303 0.068 Uiso 1 1 calc R
C6 C 0.6556(5) 0.3042(5) 0.1926(2) 0.0452(11) Uani 1 1 d .
H6 H 0.6334 0.3950 0.2034 0.054 Uiso 1 1 calc R
C7 C 0.4548(6) -0.0038(5) 0.1071(3) 0.0565(13) Uani 1 1 d .
H7A H 0.4494 0.0157 0.0621 0.068 Uiso 1 1 calc R
H7B H 0.4804 -0.1015 0.1141 0.068 Uiso 1 1 calc R
C8 C 0.2997(7) -0.0379(6) 0.1895(3) 0.0650(15) Uani 1 1 d .
H8A H 0.2039 -0.0154 0.2024 0.097 Uiso 1 1 calc R
H8B H 0.3813 -0.0012 0.2200 0.097 Uiso 1 1 calc R
H8C H 0.3097 -0.1374 0.1872 0.097 Uiso 1 1 calc R
C9 C 0.1817(8) -0.0310(6) 0.0798(3) 0.0777(19) Uani 1 1 d .
H9A H 0.1817 0.0139 0.0395 0.117 Uiso 1 1 calc R
H9B H 0.0865 -0.0137 0.0941 0.117 Uiso 1 1 calc R
H9C H 0.1951 -0.1297 0.0752 0.117 Uiso 1 1 calc R
C10 C 0.2462(4) 0.3032(4) 0.04085(18) 0.0313(8) Uani 1 1 d .
C11 C 0.3501(5) 0.3161(4) -0.00225(19) 0.0340(8) Uani 1 1 d .
C12 C 0.2928(5) 0.3314(5) -0.06664(19) 0.0392(9) Uani 1 1 d .
H12 H 0.3611 0.3367 -0.0953 0.047 Uiso 1 1 calc R
C13 C 0.1387(5) 0.3392(5) -0.08972(19) 0.0397(9) Uani 1 1 d .
C14 C 0.0391(5) 0.3317(5) -0.0462(2) 0.0386(9) Uani 1 1 d .
H14 H -0.0648 0.3400 -0.0608 0.046 Uiso 1 1 calc R
C15 C 0.0888(4) 0.3122(4) 0.01799(19) 0.0334(8) Uani 1 1 d .
C16 C 0.5201(5) 0.3197(6) 0.0171(2) 0.0459(11) Uani 1 1 d .
H16A H 0.5667 0.3476 -0.0186 0.069 Uiso 1 1 calc R
H16B H 0.5560 0.2286 0.0309 0.069 Uiso 1 1 calc R
H16C H 0.5464 0.3851 0.0512 0.069 Uiso 1 1 calc R
C17 C 0.0808(6) 0.3577(6) -0.1595(2) 0.0585(13) Uani 1 1 d .
H17A H 0.0390 0.2712 -0.1771 0.088 Uiso 1 1 calc R
H17B H 0.1633 0.3855 -0.1808 0.088 Uiso 1 1 calc R
H17C H 0.0031 0.4282 -0.1652 0.088 Uiso 1 1 calc R
C18 C -0.0319(5) 0.3033(5) 0.0603(2) 0.0473(11) Uani 1 1 d .
H18A H -0.1292 0.3274 0.0363 0.071 Uiso 1 1 calc R
H18B H -0.0075 0.3668 0.0954 0.071 Uiso 1 1 calc R
H18C H -0.0357 0.2099 0.0763 0.071 Uiso 1 1 calc R
N1 N 0.3059(5) 0.0241(4) 0.12610(19) 0.0463(9) Uani 1 1 d .
Sb1 Sb 0.30467(3) 0.27872(3) 0.143048(12) 0.03359(10) Uani 1 1 d .

loop_
_atom_site_aniso_label
_atom_site_aniso_U_11
_atom_site_aniso_U_22
_atom_site_aniso_U_33
_atom_site_aniso_U_23
_atom_site_aniso_U_13
_atom_site_aniso_U_12
Br1 0.0576(3) 0.0418(3) 0.0562(3) -0.0052(2) 0.0079(2) -0.0003(2)
C1 0.039(2) 0.041(2) 0.033(2) 0.0051(18) 0.0014(17) -0.0015(18)
C2 0.052(3) 0.040(3) 0.044(2) 0.005(2) 0.012(2) 0.004(2)
C3 0.060(3) 0.055(3) 0.071(4) 0.016(3) 0.022(3) 0.022(3)
C4 0.044(3) 0.084(4) 0.060(3) 0.027(3) 0.011(2) 0.017(3)
C5 0.042(3) 0.078(4) 0.046(3) 0.012(3) -0.001(2) -0.004(2)
C6 0.044(2) 0.052(3) 0.038(2) 0.003(2) 0.0016(19) -0.002(2)
C7 0.067(3) 0.040(3) 0.065(3) -0.005(2) 0.019(3) 0.003(2)
C8 0.071(4) 0.049(3) 0.076(4) 0.016(3) 0.016(3) -0.001(3)
C9 0.087(4) 0.045(3) 0.091(5) -0.013(3) -0.015(4) -0.016(3)
C10 0.034(2) 0.029(2) 0.0304(19) -0.0016(15) 0.0034(15) -0.0026(15)
C11 0.033(2) 0.034(2) 0.036(2) -0.0001(17) 0.0065(16) -0.0009(16)
C12 0.043(2) 0.042(2) 0.034(2) -0.0049(18) 0.0103(17) 0.0007(19)
C13 0.050(2) 0.035(2) 0.032(2) -0.0016(18) 0.0005(18) -0.0011(19)
C14 0.034(2) 0.037(2) 0.042(2) -0.0019(19) -0.0020(17) -0.0029(17)
C15 0.032(2) 0.031(2) 0.037(2) -0.0027(17) 0.0058(16) -0.0042(16)
C16 0.035(2) 0.061(3) 0.042(2) 0.010(2) 0.0080(18) 0.000(2)
C17 0.064(3) 0.074(4) 0.034(2) -0.002(2) 0.000(2) 0.007(3)
C18 0.036(2) 0.062(3) 0.045(2) 0.004(2) 0.0099(19) -0.001(2)
N1 0.057(2) 0.0282(19) 0.052(2) -0.0003(16) 0.0024(18) -0.0045(16)
Sb1 0.03493(16) 0.03643(17) 0.02935(15) -0.00050(11) 0.00498(10) -0.00093(11)

loop_
_atom_type_symbol
_atom_type_description
_atom_type_scat_dispersion_real
_atom_type_scat_dispersion_imag
_atom_type_scat_source
C C 0.0033 0.0016 'International Tables Vol C Tables 4.2.6.8 and 6.1.1.4'
H H 0.0000 0.0000 'International Tables Vol C Tables 4.2.6.8 and 6.1.1.4'
N N 0.0061 0.0033 'International Tables Vol C Tables 4.2.6.8 and 6.1.1.4'
Br Br -0.2901 2.4595 'International Tables Vol C Tables 4.2.6.8 and 6.1.1.4'
Sb Sb -0.5866 1.5461 'International Tables Vol C Tables 4.2.6.8 and 6.1.1.4'

loop_
_geom_angle_atom_site_label_1
_geom_angle_atom_site_label_2
_geom_angle_atom_site_label_3
_geom_angle
C2 C1 C6 118.9(4)
C2 C1 Sb1 117.4(3)
C6 C1 Sb1 123.3(3)
C1 C2 C3 119.7(5)
C1 C2 C7 118.7(4)
C3 C2 C7 121.5(5)
C4 C3 C2 120.6(5)
C4 C3 H3 119.7
C2 C3 H3 119.7
C3 C4 C5 120.4(5)
C3 C4 H4 119.8
C5 C4 H4 119.8
C4 C5 C6 120.2(5)
C4 C5 H5 119.9
C6 C5 H5 119.9
C5 C6 C1 120.2(5)
C5 C6 H6 119.9
C1 C6 H6 119.9
N1 C7 C2 111.0(4)
N1 C7 H7A 109.4
C2 C7 H7A 109.4
N1 C7 H7B 109.4
C2 C7 H7B 109.4
H7A C7 H7B 108.0
N1 C8 H8A 109.5
N1 C8 H8B 109.5
H8A C8 H8B 109.5
N1 C8 H8C 109.5
H8A C8 H8C 109.5
H8B C8 H8C 109.5
N1 C9 H9A 109.5
N1 C9 H9B 109.5
H9A C9 H9B 109.5
N1 C9 H9C 109.5
H9A C9 H9C 109.5
H9B C9 H9C 109.5
C11 C10 C15 119.3(4)
C11 C10 Sb1 126.0(3)
C15 C10 Sb1 114.7(3)
C12 C11 C10 118.5(4)
C12 C11 C16 117.4(4)
C10 C11 C16 124.1(4)
C13 C12 C11 122.8(4)
C13 C12 H12 118.6
C11 C12 H12 118.6
C12 C13 C14 117.7(4)
C12 C13 C17 121.4(4)
C14 C13 C17 121.0(4)
C15 C14 C13 122.3(4)
C15 C14 H14 118.9
C13 C14 H14 118.9
C14 C15 C10 119.5(4)
C14 C15 C18 117.0(4)
C10 C15 C18 123.5(4)
C11 C16 H16A 109.5
C11 C16 H16B 109.5
H16A C16 H16B 109.5
C11 C16 H16C 109.5
H16A C16 H16C 109.5
H16B C16 H16C 109.5
C13 C17 H17A 109.5
C13 C17 H17B 109.5
H17A C17 H17B 109.5
C13 C17 H17C 109.5
H17A C17 H17C 109.5
H17B C17 H17C 109.5
C15 C18 H18A 109.5
C15 C18 H18B 109.5
H18A C18 H18B 109.5
C15 C18 H18C 109.5
H18A C18 H18C 109.5
H18B C18 H18C 109.5
C9 N1 C7 111.5(5)
C9 N1 C8 109.6(4)
C7 N1 C8 110.1(4)
C9 N1 Sb1 115.9(3)
C7 N1 Sb1 104.2(3)
C8 N1 Sb1 105.2(3)
C1 Sb1 C10 105.55(15)
C1 Sb1 N1 74.79(15)
C10 Sb1 N1 88.06(14)
C1 Sb1 Br1 93.35(12)
C10 Sb1 Br1 89.69(10)
N1 Sb1 Br1 166.82(10)

loop_
_geom_bond_atom_site_label_1
_geom_bond_atom_site_label_2
_geom_bond_distance
Br1 Sb1 2.7016(6)
C1 C2 1.390(6)
C1 C6 1.395(6)
C1 Sb1 2.149(4)
C2 C3 1.394(7)
C2 C7 1.498(7)
C3 C4 1.364(8)
C3 H3 0.9300
C4 C5 1.366(8)
C4 H4 0.9300
C5 C6 1.387(7)
C5 H5 0.9300
C6 H6 0.9300
C7 N1 1.470(6)
C7 H7A 0.9700
C7 H7B 0.9700
C8 N1 1.485(7)
C8 H8A 0.9600
C8 H8B 0.9600
C8 H8C 0.9600
C9 N1 1.456(7)
C9 H9A 0.9600
C9 H9B 0.9600
C9 H9C 0.9600
C10 C11 1.408(6)
C10 C15 1.409(6)
C10 Sb1 2.167(4)
C11 C12 1.391(6)
C11 C16 1.502(6)
C12 C13 1.381(6)
C12 H12 0.9300
C13 C14 1.382(6)
C13 C17 1.503(6)
C14 C15 1.380(6)
C14 H14 0.9300
C15 C18 1.511(6)
C16 H16A 0.9600
C16 H16B 0.9600
C16 H16C 0.9600
C17 H17A 0.9600
C17 H17B 0.9600
C17 H17C 0.9600
C18 H18A 0.9600
C18 H18B 0.9600
C18 H18C 0.9600
N1 Sb1 2.468(4)

loop_
_geom_torsion_atom_site_label_1
_geom_torsion_atom_site_label_2
_geom_torsion_atom_site_label_3
_geom_torsion_atom_site_label_4
_geom_torsion
C6 C1 C2 C3 -0.2(7)
Sb1 C1 C2 C3 -172.7(4)
C6 C1 C2 C7 -177.3(4)
Sb1 C1 C2 C7 10.1(6)
C1 C2 C3 C4 0.4(8)
C7 C2 C3 C4 177.5(5)
C2 C3 C4 C5 -0.5(8)
C3 C4 C5 C6 0.4(8)
C4 C5 C6 C1 -0.2(7)
C2 C1 C6 C5 0.1(7)
Sb1 C1 C6 C5 172.1(4)
C1 C2 C7 N1 -36.4(6)
C3 C2 C7 N1 146.5(5)
C15 C10 C11 C12 -2.7(6)
Sb1 C10 C11 C12 -179.8(3)
C15 C10 C11 C16 174.9(4)
Sb1 C10 C11 C16 -2.2(6)
C10 C11 C12 C13 2.2(7)
C16 C11 C12 C13 -175.6(4)
C11 C12 C13 C14 0.2(7)
C11 C12 C13 C17 179.2(4)
C12 C13 C14 C15 -2.2(7)
C17 C13 C14 C15 178.8(4)
C13 C14 C15 C10 1.6(6)
C13 C14 C15 C18 -178.9(4)
C11 C10 C15 C14 0.9(6)
Sb1 C10 C15 C14 178.3(3)
C11 C10 C15 C18 -178.5(4)
Sb1 C10 C15 C18 -1.1(5)
C2 C7 N1 C9 164.7(4)
C2 C7 N1 C8 -73.4(5)
C2 C7 N1 Sb1 38.9(5)
C2 C1 Sb1 C10 -74.0(4)
C6 C1 Sb1 C10 113.8(4)
C2 C1 Sb1 N1 9.6(3)
C6 C1 Sb1 N1 -162.6(4)
C2 C1 Sb1 Br1 -164.6(3)
C6 C1 Sb1 Br1 23.2(4)
C11 C10 Sb1 C1 -15.9(4)
C15 C10 Sb1 C1 166.9(3)
C11 C10 Sb1 N1 -89.5(4)
C15 C10 Sb1 N1 93.3(3)
C11 C10 Sb1 Br1 77.5(3)
C15 C10 Sb1 Br1 -99.7(3)
C9 N1 Sb1 C1 -149.5(4)
C7 N1 Sb1 C1 -26.6(3)
C8 N1 Sb1 C1 89.3(3)
C9 N1 Sb1 C10 -42.8(4)
C7 N1 Sb1 C10 80.1(3)
C8 N1 Sb1 C10 -164.0(3)
C9 N1 Sb1 Br1 -123.1(5)
C7 N1 Sb1 Br1 -0.2(6)
C8 N1 Sb1 Br1 115.7(4)
